data_8105869
loop_
_publ_author_name
'Li, Wu-Wu'
'Zheng, Min-Yan'
'Guo, Ying'
'Jiang, Yan-Ping'
'Wang, Qiao'
'Wang, Mei'
'Ji, Min-Xiang'
'Zhang, Yu-Tao'
'Zhang, Zun-Ting'

_publ_section_title
;
 Synthesis and crystal structure of (+-)-Ethyl
 5&#x2032;-(difluoromethyl)-2-oxo-4&#x2032;,5&#x2032;-dihydrospiro[indoline-3,3&#x2032;-pyrazole]-4&#x2032;-carboxylate,
 C14H13F2N3O3
;
_journal_issue 4
_journal_name_full 'Zeitschrift f\"ur Kristallographie - New Crystal Structures'
_journal_page_first 845
_journal_page_last 847
_journal_paper_doi 10.1515/ncrs-2019-0188
_journal_volume 234
_journal_year 2019
_chemical_formula_moiety 'C14 H13 F2 N3 O3'
_chemical_formula_sum 'C14 H13 F2 N3 O3'
_chemical_formula_weight 309.27
_space_group_crystal_system triclinic
_space_group_IT_number 2
_space_group_name_Hall '-P 1'
_space_group_name_H-M_alt 'P -1'
_atom_sites_solution_hydrogens geom
_atom_sites_solution_primary direct
_atom_sites_solution_secondary difmap
_audit_creation_method SHELXL-2018/3
_cell_angle_alpha 65.734(6)
_cell_angle_beta 74.523(5)
_cell_angle_gamma 83.726(6)
_cell_formula_units_Z 4
_cell_length_a 9.4486(7)
_cell_length_b 12.4694(8)
_cell_length_c 13.8690(8)
_cell_measurement_reflns_used 4847
_cell_measurement_temperature 293(2)
_cell_measurement_theta_max 28.9800
_cell_measurement_theta_min 3.8900
_cell_volume 1435.63(18)
_computing_cell_refinement 'Bruker SAINT'
_computing_data_collection 'Bruker APEX2'
_computing_data_reduction 'Bruker SAINT'
_computing_molecular_graphics 'Bruker SHELXTL'
_computing_publication_material 'Bruker SHELXTL'
_computing_structure_refinement 'SHELXL-2018/3 (Sheldrick, 2018)'
_computing_structure_solution 'SHELXT 2014/5 (Sheldrick, 2014)'
_diffrn_ambient_temperature 293(2)
_diffrn_measured_fraction_theta_full 0.997
_diffrn_measured_fraction_theta_max 0.997
_diffrn_measurement_device_type 'Bruker APEX-II area-detector diffractometer'
_diffrn_measurement_method '\f and \w scans'
_diffrn_radiation_type MoK\a
_diffrn_radiation_wavelength 0.71073
_diffrn_reflns_av_R_equivalents 0.0318
_diffrn_reflns_av_unetI/netI 0.0492
_diffrn_reflns_Laue_measured_fraction_full 0.997
_diffrn_reflns_Laue_measured_fraction_max 0.997
_diffrn_reflns_limit_h_max 10
_diffrn_reflns_limit_h_min -11
_diffrn_reflns_limit_k_max 15
_diffrn_reflns_limit_k_min -15
_diffrn_reflns_limit_l_max 17
_diffrn_reflns_limit_l_min -17
_diffrn_reflns_number 12806
_diffrn_reflns_point_group_measured_fraction_full 0.997
_diffrn_reflns_point_group_measured_fraction_max 0.997
_diffrn_reflns_theta_full 26.499
_diffrn_reflns_theta_max 26.499
_diffrn_reflns_theta_min 3.296
_diffrn_source 'fine-focus sealed tube'
_exptl_absorpt_coefficient_mu 0.119
_exptl_absorpt_correction_T_max 1.00000
_exptl_absorpt_correction_T_min 0.72691
_exptl_absorpt_correction_type multi-scan
_exptl_absorpt_process_details '(SADABS; Bruker, 1999)'
_exptl_crystal_colour colorless
_exptl_crystal_density_diffrn 1.431
_exptl_crystal_density_method 'not measured'
_exptl_crystal_description block
_exptl_crystal_F_000 640
_exptl_crystal_size_max 0.220
_exptl_crystal_size_mid 0.160
_exptl_crystal_size_min 0.120
_refine_diff_density_max 0.319
_refine_diff_density_min -0.245
_refine_diff_density_rms 0.052
_refine_ls_extinction_coef .
_refine_ls_extinction_expression Fc^*^=kFc[1+0.001xFc^2^\l^3^/sin(2\q)]^-1/4^
_refine_ls_extinction_method 'SHELXL-2018/3 (Sheldrick 2018)'
_refine_ls_goodness_of_fit_ref 1.112
_refine_ls_hydrogen_treatment constr
_refine_ls_matrix_type full
_refine_ls_number_parameters 400
_refine_ls_number_reflns 5941
_refine_ls_number_restraints 0
_refine_ls_restrained_S_all 1.112
_refine_ls_R_factor_all 0.0664
_refine_ls_R_factor_gt 0.0495
_refine_ls_shift/su_max 0.000
_refine_ls_shift/su_mean 0.000
_refine_ls_structure_factor_coef Fsqd
_refine_ls_weighting_details 'w=1/[\s^2^(Fo^2^)+(0.0452P)^2^+0.3508P] where P=(Fo^2^+2Fc^2^)/3'
_refine_ls_weighting_scheme calc
_refine_ls_wR_factor_gt 0.1136
_refine_ls_wR_factor_ref 0.1249
_reflns_Friedel_coverage 0.000
_reflns_Friedel_fraction_full .
_reflns_Friedel_fraction_max .
_reflns_number_gt 4624
_reflns_number_total 5941
_reflns_threshold_expression 'I > 2\s(I)'
_cod_data_source_file suppl_ncrs-2019-0188_suppl.cif
_cod_data_source_block I
_cod_database_code 8105869
_shelx_shelxl_version_number 2018/3
_shelx_space_group_comment
;
The symmetry employed for this shelxl refinement is uniquely defined
by the following loop, which should always be used as a source of
symmetry information in preference to the above space-group names.
They are only intended as comments.
;
_shelx_estimated_absorpt_t_min 0.974
_shelx_estimated_absorpt_t_max 0.986

loop_
_space_group_symop_operation_xyz
'x, y, z'
'-x, -y, -z'

loop_
_atom_site_label
_atom_site_type_symbol
_atom_site_fract_x
_atom_site_fract_y
_atom_site_fract_z
_atom_site_U_iso_or_equiv
_atom_site_adp_type
_atom_site_occupancy
_atom_site_site_symmetry_order
_atom_site_calc_flag
_atom_site_refinement_flags_posn
_atom_site_refinement_flags_adp
_atom_site_refinement_flags_occupancy
_atom_site_disorder_assembly
_atom_site_disorder_group
C1 C -0.0749(2) 0.23340(15) 0.76413(14) 0.0160(4) Uani 1 1 d . . . . .
C2 C -0.0381(2) 0.12764(16) 0.86157(14) 0.0168(4) Uani 1 1 d . . . . .
C3 C -0.0693(2) 0.28591(16) 0.90792(14) 0.0167(4) Uani 1 1 d . . . . .
C4 C -0.0994(2) 0.33038(16) 0.80553(14) 0.0161(4) Uani 1 1 d . . . . .
C5 C -0.1429(2) 0.44558(16) 0.75910(15) 0.0200(4) Uani 1 1 d . . . . .
H5 H -0.164611 0.475114 0.691235 0.024 Uiso 1 1 calc R U . . .
C6 C -0.1538(2) 0.51690(17) 0.81634(15) 0.0232(4) Uani 1 1 d . . . . .
H6 H -0.182530 0.595018 0.786437 0.028 Uiso 1 1 calc R U . . .
C7 C -0.1218(2) 0.47161(17) 0.91758(16) 0.0234(4) Uani 1 1 d . . . . .
H7 H -0.129210 0.520375 0.954533 0.028 Uiso 1 1 calc R U . . .
C8 C -0.0788(2) 0.35484(16) 0.96565(15) 0.0202(4) Uani 1 1 d . . . . .
H8 H -0.057426 0.324871 1.033647 0.024 Uiso 1 1 calc R U . . .
C9 C 0.0407(2) 0.25558(16) 0.65561(14) 0.0161(4) Uani 1 1 d . . . . .
H9 H 0.095063 0.182755 0.660253 0.019 Uiso 1 1 calc R U . . .
C10 C -0.0564(2) 0.28369(17) 0.57617(14) 0.0194(4) Uani 1 1 d . . . . .
H10 H -0.065046 0.369289 0.539961 0.023 Uiso 1 1 calc R U . . .
C11 C -0.0060(2) 0.23396(19) 0.49080(16) 0.0272(5) Uani 1 1 d . . . . .
H11 H -0.076300 0.252359 0.445485 0.033 Uiso 1 1 calc R U . . .
C12 C 0.1470(2) 0.35188(16) 0.62703(15) 0.0188(4) Uani 1 1 d . . . . .
C13 C 0.3302(2) 0.40651(18) 0.68647(18) 0.0295(5) Uani 1 1 d . . . . .
H13A H 0.276493 0.470396 0.702670 0.035 Uiso 1 1 calc R U . . .
H13B H 0.390371 0.438623 0.612279 0.035 Uiso 1 1 calc R U . . .
C14 C 0.4238(3) 0.3456(2) 0.7644(2) 0.0431(6) Uani 1 1 d . . . . .
H14A H 0.477484 0.283434 0.746739 0.065 Uiso 1 1 calc R U . . .
H14B H 0.362882 0.313247 0.837282 0.065 Uiso 1 1 calc R U . . .
H14C H 0.491521 0.400861 0.759354 0.065 Uiso 1 1 calc R U . . .
O1 O -0.01762(15) 0.02754(11) 0.86557(10) 0.0219(3) Uani 1 1 d . . . . .
O2 O 0.15592(16) 0.44614(12) 0.55093(11) 0.0300(4) Uani 1 1 d . . . . .
O3 O 0.22838(14) 0.31851(11) 0.69918(10) 0.0215(3) Uani 1 1 d . . . . .
N1 N -0.20270(17) 0.23436(14) 0.64525(12) 0.0202(4) Uani 1 1 d . . . . .
N2 N -0.21353(17) 0.20732(13) 0.74359(12) 0.0190(4) Uani 1 1 d . . . . .
N3 N -0.03136(17) 0.16603(13) 0.93806(12) 0.0174(3) Uani 1 1 d . . . . .
H3 H -0.006910 0.122705 0.997856 0.021 Uiso 1 1 calc R U . . .
F1 F 0.01448(15) 0.11520(11) 0.53827(10) 0.0388(3) Uani 1 1 d . . . . .
F2 F 0.12883(13) 0.27960(11) 0.42869(9) 0.0346(3) Uani 1 1 d . . . . .
C1A C 0.5974(2) 0.26070(16) 0.21774(14) 0.0176(4) Uani 1 1 d . . . . .
C2A C 0.5569(2) 0.37141(16) 0.12584(14) 0.0186(4) Uani 1 1 d . . . . .
C3A C 0.5867(2) 0.22169(16) 0.06779(14) 0.0183(4) Uani 1 1 d . . . . .
C4A C 0.6213(2) 0.17050(16) 0.16873(14) 0.0181(4) Uani 1 1 d . . . . .
C5A C 0.6638(2) 0.05416(17) 0.20900(15) 0.0227(4) Uani 1 1 d . . . . .
H5A H 0.688088 0.019998 0.276017 0.027 Uiso 1 1 calc R U . . .
C6A C 0.6696(2) -0.01105(18) 0.14691(17) 0.0266(5) Uani 1 1 d . . . . .
H6A H 0.697350 -0.089734 0.172746 0.032 Uiso 1 1 calc R U . . .
C7A C 0.6343(2) 0.04077(18) 0.04745(17) 0.0266(5) Uani 1 1 d . . . . .
H7A H 0.638876 -0.003984 0.007101 0.032 Uiso 1 1 calc R U . . .
C8A C 0.5918(2) 0.15860(17) 0.00542(16) 0.0232(4) Uani 1 1 d . . . . .
H8A H 0.567997 0.192965 -0.061761 0.028 Uiso 1 1 calc R U . . .
C9A C 0.4808(2) 0.23099(16) 0.32695(14) 0.0177(4) Uani 1 1 d . . . . .
H9A H 0.428262 0.302693 0.328618 0.021 Uiso 1 1 calc R U . . .
C10A C 0.5771(2) 0.19000(17) 0.40784(14) 0.0198(4) Uani 1 1 d . . . . .
H10A H 0.585727 0.104123 0.435413 0.024 Uiso 1 1 calc R U . . .
C11A C 0.5269(2) 0.22515(18) 0.50298(16) 0.0265(5) Uani 1 1 d . . . . .
H11A H 0.595783 0.196859 0.550001 0.032 Uiso 1 1 calc R U . . .
C12A C 0.3732(2) 0.14108(16) 0.34273(14) 0.0184(4) Uani 1 1 d . . . . .
C13A C 0.1915(2) 0.10870(17) 0.26876(18) 0.0292(5) Uani 1 1 d . . . . .
H13C H 0.125991 0.073284 0.340668 0.035 Uiso 1 1 calc R U . . .
H13D H 0.243422 0.046494 0.248719 0.035 Uiso 1 1 calc R U . . .
C14A C 0.1069(3) 0.1820(2) 0.1874(2) 0.0424(6) Uani 1 1 d . . . . .
H14D H 0.173254 0.217453 0.116994 0.064 Uiso 1 1 calc R U . . .
H14E H 0.055103 0.242454 0.208846 0.064 Uiso 1 1 calc R U . . .
H14F H 0.037880 0.133349 0.184082 0.064 Uiso 1 1 calc R U . . .
O1A O 0.53441(15) 0.46797(11) 0.12974(10) 0.0237(3) Uani 1 1 d . . . . .
O2A O 0.36167(16) 0.04148(12) 0.41016(11) 0.0289(3) Uani 1 1 d . . . . .
O3A O 0.29505(14) 0.18741(11) 0.26836(10) 0.0196(3) Uani 1 1 d . . . . .
N1A N 0.72388(18) 0.24281(14) 0.34234(12) 0.0227(4) Uani 1 1 d . . . . .
N2A N 0.73507(17) 0.28148(13) 0.24255(12) 0.0204(4) Uani 1 1 d . . . . .
N3A N 0.54801(17) 0.34044(13) 0.04538(12) 0.0189(4) Uani 1 1 d . . . . .
H3A H 0.521907 0.387446 -0.012700 0.023 Uiso 1 1 calc R U . . .
F1A F 0.51216(15) 0.34467(11) 0.46668(9) 0.0377(3) Uani 1 1 d . . . . .
F2A F 0.39011(13) 0.18027(11) 0.55989(9) 0.0320(3) Uani 1 1 d . . . . .

loop_
_atom_site_aniso_label
_atom_site_aniso_U_11
_atom_site_aniso_U_22
_atom_site_aniso_U_33
_atom_site_aniso_U_23
_atom_site_aniso_U_13
_atom_site_aniso_U_12
C1 0.0194(10) 0.0135(9) 0.0146(9) -0.0039(7) -0.0059(7) 0.0000(7)
C2 0.0171(10) 0.0151(10) 0.0160(9) -0.0037(8) -0.0042(7) -0.0007(7)
C3 0.0165(9) 0.0144(9) 0.0176(9) -0.0042(8) -0.0041(7) -0.0020(7)
C4 0.0174(10) 0.0144(9) 0.0154(9) -0.0044(7) -0.0046(7) -0.0006(7)
C5 0.0218(10) 0.0166(10) 0.0197(9) -0.0036(8) -0.0079(8) 0.0003(8)
C6 0.0268(11) 0.0134(10) 0.0267(10) -0.0050(8) -0.0081(8) 0.0022(8)
C7 0.0274(11) 0.0205(11) 0.0262(10) -0.0135(9) -0.0059(8) -0.0010(8)
C8 0.0231(10) 0.0201(10) 0.0175(9) -0.0062(8) -0.0060(8) -0.0028(8)
C9 0.0188(10) 0.0128(9) 0.0147(9) -0.0031(7) -0.0053(7) 0.0011(7)
C10 0.0212(10) 0.0191(10) 0.0157(9) -0.0029(8) -0.0067(8) -0.0023(8)
C11 0.0254(11) 0.0329(12) 0.0204(10) -0.0076(9) -0.0052(8) -0.0019(9)
C12 0.0171(10) 0.0167(10) 0.0197(9) -0.0053(8) -0.0039(7) 0.0022(8)
C13 0.0296(12) 0.0233(11) 0.0405(12) -0.0151(10) -0.0105(10) -0.0049(9)
C14 0.0414(15) 0.0414(15) 0.0659(17) -0.0303(13) -0.0306(13) 0.0033(11)
O1 0.0326(8) 0.0129(7) 0.0196(7) -0.0049(5) -0.0088(6) 0.0020(6)
O2 0.0280(8) 0.0192(8) 0.0322(8) 0.0031(6) -0.0108(6) -0.0040(6)
O3 0.0226(7) 0.0184(7) 0.0240(7) -0.0057(6) -0.0098(6) -0.0031(6)
N1 0.0207(9) 0.0214(9) 0.0186(8) -0.0073(7) -0.0062(7) 0.0009(7)
N2 0.0207(9) 0.0173(8) 0.0202(8) -0.0075(7) -0.0074(7) 0.0008(7)
N3 0.0253(9) 0.0122(8) 0.0145(7) -0.0022(6) -0.0102(6) 0.0013(6)
F1 0.0529(9) 0.0323(8) 0.0336(7) -0.0197(6) -0.0016(6) -0.0061(6)
F2 0.0316(7) 0.0422(8) 0.0209(6) -0.0083(6) 0.0022(5) -0.0021(6)
C1A 0.0199(10) 0.0142(9) 0.0153(9) -0.0012(7) -0.0060(7) -0.0011(7)
C2A 0.0203(10) 0.0153(10) 0.0158(9) -0.0008(8) -0.0053(7) -0.0023(8)
C3A 0.0171(10) 0.0152(10) 0.0187(9) -0.0027(8) -0.0047(7) -0.0007(7)
C4A 0.0177(10) 0.0154(10) 0.0174(9) -0.0023(8) -0.0047(7) -0.0013(7)
C5A 0.0204(10) 0.0183(10) 0.0241(10) -0.0023(8) -0.0067(8) -0.0007(8)
C6A 0.0219(11) 0.0177(11) 0.0368(12) -0.0083(9) -0.0068(9) 0.0018(8)
C7A 0.0218(11) 0.0262(12) 0.0372(12) -0.0191(10) -0.0049(9) -0.0019(9)
C8A 0.0224(11) 0.0251(11) 0.0235(10) -0.0098(9) -0.0074(8) -0.0011(8)
C9A 0.0208(10) 0.0133(9) 0.0154(9) -0.0004(7) -0.0070(8) 0.0003(7)
C10A 0.0221(10) 0.0180(10) 0.0161(9) -0.0010(8) -0.0085(8) -0.0009(8)
C11A 0.0274(12) 0.0280(12) 0.0205(10) -0.0047(9) -0.0075(8) -0.0026(9)
C12A 0.0180(10) 0.0184(10) 0.0156(9) -0.0036(8) -0.0048(7) 0.0022(8)
C13A 0.0326(12) 0.0185(11) 0.0420(13) -0.0116(10) -0.0178(10) -0.0024(9)
C14A 0.0514(16) 0.0272(13) 0.0673(17) -0.0222(12) -0.0414(14) 0.0065(11)
O1A 0.0375(9) 0.0134(7) 0.0191(7) -0.0031(5) -0.0117(6) 0.0020(6)
O2A 0.0309(8) 0.0171(8) 0.0296(8) 0.0049(6) -0.0138(6) -0.0043(6)
O3A 0.0211(7) 0.0156(7) 0.0226(7) -0.0042(6) -0.0112(6) -0.0006(5)
N1A 0.0227(9) 0.0245(9) 0.0182(8) -0.0041(7) -0.0077(7) -0.0013(7)
N2A 0.0212(9) 0.0185(9) 0.0195(8) -0.0033(7) -0.0085(7) -0.0009(7)
N3A 0.0265(9) 0.0147(8) 0.0140(7) -0.0016(6) -0.0098(6) 0.0017(7)
F1A 0.0572(9) 0.0268(7) 0.0298(7) -0.0127(6) -0.0073(6) -0.0056(6)
F2A 0.0292(7) 0.0375(7) 0.0212(6) -0.0067(5) 0.0004(5) -0.0039(5)

loop_
_atom_type_symbol
_atom_type_description
_atom_type_scat_dispersion_real
_atom_type_scat_dispersion_imag
_atom_type_scat_source
C C 0.0033 0.0016 'International Tables Vol C Tables 4.2.6.8 and 6.1.1.4'
H H 0.0000 0.0000 'International Tables Vol C Tables 4.2.6.8 and 6.1.1.4'
F F 0.0171 0.0103 'International Tables Vol C Tables 4.2.6.8 and 6.1.1.4'
N N 0.0061 0.0033 'International Tables Vol C Tables 4.2.6.8 and 6.1.1.4'
O O 0.0106 0.0060 'International Tables Vol C Tables 4.2.6.8 and 6.1.1.4'

loop_
_geom_angle_atom_site_label_1
_geom_angle_atom_site_label_2
_geom_angle_atom_site_label_3
_geom_angle
_geom_angle_site_symmetry_1
_geom_angle_site_symmetry_3
N2 C1 C4 111.07(14) . .
N2 C1 C2 109.09(14) . .
C4 C1 C2 102.16(13) . .
N2 C1 C9 103.89(13) . .
C4 C1 C9 117.26(14) . .
C2 C1 C9 113.39(15) . .
O1 C2 N3 127.43(17) . .
O1 C2 C1 124.45(16) . .
N3 C2 C1 108.12(15) . .
C8 C3 C4 121.88(17) . .
C8 C3 N3 128.59(16) . .
C4 C3 N3 109.53(15) . .
C5 C4 C3 120.64(16) . .
C5 C4 C1 131.05(15) . .
C3 C4 C1 108.31(15) . .
C4 C5 C6 118.44(17) . .
C4 C5 H5 120.8 . .
C6 C5 H5 120.8 . .
C7 C6 C5 120.17(17) . .
C7 C6 H6 119.9 . .
C5 C6 H6 119.9 . .
C6 C7 C8 121.82(17) . .
C6 C7 H7 119.1 . .
C8 C7 H7 119.1 . .
C3 C8 C7 117.05(16) . .
C3 C8 H8 121.5 . .
C7 C8 H8 121.5 . .
C12 C9 C10 114.28(15) . .
C12 C9 C1 112.58(14) . .
C10 C9 C1 101.58(14) . .
C12 C9 H9 109.4 . .
C10 C9 H9 109.4 . .
C1 C9 H9 109.4 . .
N1 C10 C11 109.33(15) . .
N1 C10 C9 105.20(14) . .
C11 C10 C9 115.61(16) . .
N1 C10 H10 108.8 . .
C11 C10 H10 108.8 . .
C9 C10 H10 108.8 . .
F2 C11 F1 105.58(16) . .
F2 C11 C10 108.48(16) . .
F1 C11 C10 110.44(15) . .
F2 C11 H11 110.7 . .
F1 C11 H11 110.7 . .
C10 C11 H11 110.7 . .
O2 C12 O3 124.83(17) . .
O2 C12 C9 125.29(17) . .
O3 C12 C9 109.87(15) . .
O3 C13 C14 106.86(17) . .
O3 C13 H13A 110.4 . .
C14 C13 H13A 110.3 . .
O3 C13 H13B 110.3 . .
C14 C13 H13B 110.4 . .
H13A C13 H13B 108.6 . .
C13 C14 H14A 109.5 . .
C13 C14 H14B 109.5 . .
H14A C14 H14B 109.5 . .
C13 C14 H14C 109.5 . .
H14A C14 H14C 109.5 . .
H14B C14 H14C 109.5 . .
C12 O3 C13 116.18(15) . .
N2 N1 C10 112.58(14) . .
N1 N2 C1 112.13(14) . .
C2 N3 C3 111.66(14) . .
C2 N3 H3 124.2 . .
C3 N3 H3 124.2 . .
N2A C1A C4A 111.53(15) . .
N2A C1A C2A 110.47(14) . .
C4A C1A C2A 102.32(14) . .
N2A C1A C9A 103.90(13) . .
C4A C1A C9A 116.60(15) . .
C2A C1A C9A 112.19(15) . .
O1A C2A N3A 127.87(17) . .
O1A C2A C1A 124.26(16) . .
N3A C2A C1A 107.86(15) . .
C8A C3A C4A 121.69(17) . .
C8A C3A N3A 128.93(17) . .
C4A C3A N3A 109.38(15) . .
C5A C4A C3A 120.57(17) . .
C5A C4A C1A 131.05(16) . .
C3A C4A C1A 108.33(15) . .
C4A C5A C6A 118.49(17) . .
C4A C5A H5A 120.8 . .
C6A C5A H5A 120.8 . .
C7A C6A C5A 120.20(18) . .
C7A C6A H6A 119.9 . .
C5A C6A H6A 119.9 . .
C6A C7A C8A 121.92(18) . .
C6A C7A H7A 119.0 . .
C8A C7A H7A 119.0 . .
C3A C8A C7A 117.12(18) . .
C3A C8A H8A 121.4 . .
C7A C8A H8A 121.4 . .
C12A C9A C10A 115.17(15) . .
C12A C9A C1A 111.09(14) . .
C10A C9A C1A 101.29(15) . .
C12A C9A H9A 109.7 . .
C10A C9A H9A 109.7 . .
C1A C9A H9A 109.7 . .
N1A C10A C11A 109.31(15) . .
N1A C10A C9A 104.90(14) . .
C11A C10A C9A 115.86(16) . .
N1A C10A H10A 108.9 . .
C11A C10A H10A 108.9 . .
C9A C10A H10A 108.9 . .
F2A C11A F1A 105.87(16) . .
F2A C11A C10A 108.83(16) . .
F1A C11A C10A 110.03(16) . .
F2A C11A H11A 110.7 . .
F1A C11A H11A 110.7 . .
C10A C11A H11A 110.7 . .
O2A C12A O3A 124.83(17) . .
O2A C12A C9A 125.65(16) . .
O3A C12A C9A 109.49(15) . .
O3A C13A C14A 106.50(16) . .
O3A C13A H13C 110.4 . .
C14A C13A H13C 110.4 . .
O3A C13A H13D 110.4 . .
C14A C13A H13D 110.4 . .
H13C C13A H13D 108.6 . .
C13A C14A H14D 109.5 . .
C13A C14A H14E 109.5 . .
H14D C14A H14E 109.5 . .
C13A C14A H14F 109.5 . .
H14D C14A H14F 109.5 . .
H14E C14A H14F 109.5 . .
C12A O3A C13A 116.13(14) . .
N2A N1A C10A 112.56(14) . .
N1A N2A C1A 111.72(14) . .
C2A N3A C3A 111.87(15) . .
C2A N3A H3A 124.1 . .
C3A N3A H3A 124.1 . .

loop_
_geom_bond_atom_site_label_1
_geom_bond_atom_site_label_2
_geom_bond_distance
_geom_bond_site_symmetry_2
C1 N2 1.507(2) .
C1 C4 1.511(2) .
C1 C2 1.540(2) .
C1 C9 1.543(2) .
C2 O1 1.222(2) .
C2 N3 1.349(2) .
C3 C8 1.378(2) .
C3 C4 1.392(2) .
C3 N3 1.410(2) .
C4 C5 1.378(3) .
C5 C6 1.396(3) .
C5 H5 0.9300 .
C6 C7 1.385(3) .
C6 H6 0.9300 .
C7 C8 1.395(3) .
C7 H7 0.9300 .
C8 H8 0.9300 .
C9 C12 1.506(3) .
C9 C10 1.527(2) .
C9 H9 0.9800 .
C10 N1 1.484(2) .
C10 C11 1.500(3) .
C10 H10 0.9800 .
C11 F2 1.363(2) .
C11 F1 1.367(2) .
C11 H11 0.9800 .
C12 O2 1.207(2) .
C12 O3 1.328(2) .
C13 O3 1.464(2) .
C13 C14 1.488(3) .
C13 H13A 0.9700 .
C13 H13B 0.9700 .
C14 H14A 0.9600 .
C14 H14B 0.9600 .
C14 H14C 0.9600 .
N1 N2 1.241(2) .
N3 H3 0.8600 .
C1A N2A 1.505(2) .
C1A C4A 1.506(2) .
C1A C2A 1.541(2) .
C1A C9A 1.543(2) .
C2A O1A 1.220(2) .
C2A N3A 1.346(2) .
C3A C8A 1.378(3) .
C3A C4A 1.392(2) .
C3A N3A 1.409(2) .
C4A C5A 1.380(3) .
C5A C6A 1.395(3) .
C5A H5A 0.9300 .
C6A C7A 1.377(3) .
C6A H6A 0.9300 .
C7A C8A 1.397(3) .
C7A H7A 0.9300 .
C8A H8A 0.9300 .
C9A C12A 1.506(3) .
C9A C10A 1.523(2) .
C9A H9A 0.9800 .
C10A N1A 1.489(2) .
C10A C11A 1.501(3) .
C10A H10A 0.9800 .
C11A F2A 1.363(2) .
C11A F1A 1.367(2) .
C11A H11A 0.9800 .
C12A O2A 1.204(2) .
C12A O3A 1.329(2) .
C13A O3A 1.457(2) .
C13A C14A 1.490(3) .
C13A H13C 0.9700 .
C13A H13D 0.9700 .
C14A H14D 0.9600 .
C14A H14E 0.9600 .
C14A H14F 0.9600 .
N1A N2A 1.243(2) .
N3A H3A 0.8600 .
